data_7247940
loop_
_publ_author_name
'Asano, Akiko'
'Kawanami, Yukiko'
'Fujita, Mao'
'Yano, Yuta'
'Ide, Rio'
'Minoura, Katsuhiko'
'Kato, Takuma'
'Doi, Mitsunobu'

_publ_section_title
;
 Electronic substituent effect on the conformation of a
 phenylalanine-incorporated cyclic peptide
;
_journal_issue 2
_journal_name_full 'RSC Advances'
_journal_page_first 1062
_journal_page_last 1071
_journal_paper_doi 10.1039/D3RA07836A
_journal_volume 14
_journal_year 2024
_chemical_absolute_configuration rm
_chemical_compound_source synthesis
_chemical_formula_moiety 'C40 H52 N8 O6 S2, C2 H3 N'
_chemical_formula_sum 'C42 H55 N9 O6 S2'
_chemical_formula_weight 846.07
_chemical_name_common Phe(Me)ASC
_chemical_name_systematic
; 
 cyclo(Phe(Me)-Oxz-D-Val-Thz-Ile-Oxz-D-Val-Thz).MeCN
;
_space_group_IT_number 19
_space_group_name_Hall 'P 2ac 2ab'
_space_group_name_H-M_alt 'P 21 21 21'
_symmetry_cell_setting orthorhombic
_symmetry_space_group_name_H-M 'P 21 21 21'
_atom_sites_solution_hydrogens geom
_atom_sites_solution_primary direct
_atom_sites_solution_secondary difmap
_audit_creation_method SHELXL-97
_audit_update_record
;
2023-08-22 deposited with the CCDC.	2023-12-19 downloaded from the CCDC.
;
_cell_angle_alpha 90.00
_cell_angle_beta 90.00
_cell_angle_gamma 90.00
_cell_formula_units_Z 4
_cell_length_a 15.6599(13)
_cell_length_b 16.5029(14)
_cell_length_c 17.2608(14)
_cell_measurement_reflns_used 5998
_cell_measurement_temperature 240(2)
_cell_measurement_theta_max 25.85
_cell_measurement_theta_min 2.47
_cell_volume 4460.8(6)
_computing_cell_refinement 'SAINTPLUS (Bruker, 1998)'
_computing_data_collection 'SMART (Bruker, 1998)'
_computing_data_reduction 'SAINTPLUS (Bruker, 1998)'
_computing_structure_refinement 'SHELXL-97 (Sheldrick, 2008)'
_computing_structure_solution 'SHELXS-97 (Sheldrick, 2008)'
_diffrn_ambient_temperature 240(2)
_diffrn_detector_area_resol_mean 8.366
_diffrn_measured_fraction_theta_full 1.000
_diffrn_measured_fraction_theta_max 1.000
_diffrn_measurement_device_type 'CCD (Bruker APEX)'
_diffrn_measurement_method \w-scan
_diffrn_radiation_monochromator 'conforcal (Bruker Montel)'
_diffrn_radiation_source 'rotating anode (M18XCE)'
_diffrn_radiation_type MoK\a
_diffrn_radiation_wavelength 0.71073
_diffrn_reflns_av_R_equivalents 0.0397
_diffrn_reflns_av_sigmaI/netI 0.0329
_diffrn_reflns_limit_h_max 19
_diffrn_reflns_limit_h_min -19
_diffrn_reflns_limit_k_max 20
_diffrn_reflns_limit_k_min -20
_diffrn_reflns_limit_l_max 21
_diffrn_reflns_limit_l_min -21
_diffrn_reflns_number 36244
_diffrn_reflns_theta_full 26.37
_diffrn_reflns_theta_max 26.37
_diffrn_reflns_theta_min 1.71
_diffrn_standards_decay_% 0.0
_diffrn_standards_interval_count 36244
_diffrn_standards_interval_time 480
_diffrn_standards_number 337
_exptl_absorpt_coefficient_mu 0.175
_exptl_absorpt_correction_T_max 1.0
_exptl_absorpt_correction_T_min 0.889
_exptl_absorpt_correction_type empirical
_exptl_absorpt_process_details 'SADABS (Sheldrick, 1996)'
_exptl_crystal_colour colourless
_exptl_crystal_density_diffrn 1.260
_exptl_crystal_density_method 'not measured'
_exptl_crystal_description block
_exptl_crystal_F_000 1800
_exptl_crystal_recrystallization_method 'Re-crystallisation from solvent: acetonitrile'
_exptl_crystal_size_max 0.40
_exptl_crystal_size_mid 0.30
_exptl_crystal_size_min 0.25
_refine_diff_density_max 0.532
_refine_diff_density_min -0.177
_refine_diff_density_rms 0.062
_refine_ls_abs_structure_details 'Flack H D (1983), Acta Cryst. A39, 876-881'
_refine_ls_abs_structure_Flack -0.02(9)
_refine_ls_extinction_method none
_refine_ls_goodness_of_fit_ref 1.096
_refine_ls_hydrogen_treatment constr
_refine_ls_matrix_type full
_refine_ls_number_parameters 533
_refine_ls_number_reflns 9137
_refine_ls_number_restraints 6
_refine_ls_restrained_S_all 1.098
_refine_ls_R_factor_all 0.0717
_refine_ls_R_factor_gt 0.0681
_refine_ls_shift/su_max 0.002
_refine_ls_shift/su_mean 0.000
_refine_ls_structure_factor_coef Fsqd
_refine_ls_weighting_details 'calc w=1/[\s^2^(Fo^2^)+(0.0946P)^2^+1.5174P] where P=(Fo^2^+2Fc^2^)/3'
_refine_ls_weighting_scheme calc
_refine_ls_wR_factor_gt 0.1719
_refine_ls_wR_factor_ref 0.1749
_reflns_number_gt 8537
_reflns_number_total 9137
_reflns_threshold_expression I>2\s(I)
_cod_data_source_file d3ra07836a2.cif
_cod_data_source_block fme
_cod_original_sg_symbol_H-M P212121
_cod_database_code 7247940

loop_
_symmetry_equiv_pos_as_xyz
'x, y, z'
'-x+1/2, -y, z+1/2'
'-x, y+1/2, -z+1/2'
'x+1/2, -y+1/2, -z'

loop_
_atom_site_label
_atom_site_type_symbol
_atom_site_fract_x
_atom_site_fract_y
_atom_site_fract_z
_atom_site_U_iso_or_equiv
_atom_site_adp_type
_atom_site_occupancy
_atom_site_symmetry_multiplicity
_atom_site_calc_flag
_atom_site_refinement_flags
_atom_site_disorder_assembly
_atom_site_disorder_group
N10 N 0.47465(17) 0.34963(17) 0.15821(16) 0.0434(6) Uani 1 1 d . . .
H10 H 0.5006 0.3874 0.1843 0.052 Uiso 1 1 calc R . .
C10 C 0.3884(2) 0.3248(2) 0.1804(2) 0.0450(7) Uani 1 1 d . . .
H10A H 0.3850 0.2649 0.1787 0.054 Uiso 1 1 calc R . .
C11 C 0.3724(3) 0.3531(3) 0.2641(2) 0.0576(9) Uani 1 1 d . . .
H11A H 0.4106 0.3232 0.2989 0.069 Uiso 1 1 calc R . .
H11B H 0.3869 0.4107 0.2682 0.069 Uiso 1 1 calc R . .
C12 C 0.2817(2) 0.3412(2) 0.2906(2) 0.0525(8) Uani 1 1 d . . .
C13 C 0.2415(3) 0.4025(3) 0.3309(3) 0.0714(12) Uani 1 1 d . . .
H13 H 0.2699 0.4520 0.3386 0.086 Uiso 1 1 calc R . .
C14 C 0.1602(3) 0.3921(3) 0.3599(3) 0.0791(14) Uani 1 1 d . . .
H14 H 0.1351 0.4340 0.3890 0.095 Uiso 1 1 calc R . .
C15 C 0.1148(3) 0.3217(3) 0.3473(3) 0.0696(12) Uani 1 1 d . . .
C16 C 0.1545(3) 0.2611(3) 0.3062(3) 0.0626(10) Uani 1 1 d . . .
H16 H 0.1250 0.2125 0.2968 0.075 Uiso 1 1 calc R . .
C17 C 0.2369(3) 0.2700(2) 0.2783(2) 0.0591(10) Uani 1 1 d . . .
H17 H 0.2627 0.2273 0.2508 0.071 Uiso 1 1 calc R . .
C18 C 0.0244(3) 0.3089(4) 0.3802(4) 0.1024(19) Uani 1 1 d . . .
H18A H 0.0036 0.2559 0.3650 0.154 Uiso 1 1 calc R . .
H18B H -0.0134 0.3504 0.3600 0.154 Uiso 1 1 calc R . .
H18C H 0.0262 0.3125 0.4362 0.154 Uiso 1 1 calc R . .
N20 N 0.27784(18) 0.31708(17) 0.07899(17) 0.0450(6) Uani 1 1 d . . .
C20 C 0.2342(2) 0.3750(2) 0.0295(2) 0.0490(8) Uani 1 1 d . . .
H20 H 0.1727 0.3614 0.0267 0.059 Uiso 1 1 calc R . .
C21 C 0.2460(3) 0.4576(2) 0.0713(3) 0.0570(9) Uani 1 1 d . . .
H21 H 0.2601 0.5008 0.0336 0.068 Uiso 1 1 calc R . .
C22 C 0.1704(3) 0.4822(3) 0.1213(4) 0.0895(16) Uani 1 1 d . . .
H22A H 0.1823 0.5338 0.1458 0.134 Uiso 1 1 calc R . .
H22B H 0.1607 0.4414 0.1607 0.134 Uiso 1 1 calc R . .
H22C H 0.1198 0.4872 0.0891 0.134 Uiso 1 1 calc R . .
O22 O 0.31865(16) 0.44101(14) 0.12188(15) 0.0507(6) Uani 1 1 d . . .
C23 C 0.3248(2) 0.35884(19) 0.12417(19) 0.0423(7) Uani 1 1 d . . .
C24 C 0.2720(2) 0.3794(2) -0.0527(2) 0.0496(8) Uani 1 1 d . . .
O24 O 0.2375(2) 0.41928(19) -0.10123(18) 0.0697(8) Uani 1 1 d . . .
N30 N 0.34751(19) 0.34105(17) -0.06188(17) 0.0477(6) Uani 1 1 d . . .
H30 H 0.3620 0.3022 -0.0305 0.057 Uiso 1 1 calc R . .
C30 C 0.4043(2) 0.3647(2) -0.1239(2) 0.0521(8) Uani 1 1 d . . .
H30A H 0.3712 0.4017 -0.1576 0.063 Uiso 1 1 calc R . .
C31 C 0.4325(3) 0.2938(3) -0.1760(2) 0.0660(11) Uani 1 1 d . . .
H31 H 0.4738 0.3156 -0.2141 0.079 Uiso 1 1 calc R . .
C32 C 0.3568(3) 0.2618(4) -0.2207(3) 0.0845(15) Uani 1 1 d . . .
H32A H 0.3747 0.2167 -0.2529 0.127 Uiso 1 1 calc R . .
H32B H 0.3339 0.3046 -0.2533 0.127 Uiso 1 1 calc R . .
H32C H 0.3131 0.2438 -0.1848 0.127 Uiso 1 1 calc R . .
C33 C 0.4781(3) 0.2257(3) -0.1308(3) 0.0758(13) Uani 1 1 d . . .
H33A H 0.5258 0.2484 -0.1021 0.114 Uiso 1 1 calc R . .
H33B H 0.4990 0.1852 -0.1668 0.114 Uiso 1 1 calc R . .
H33C H 0.4383 0.2008 -0.0949 0.114 Uiso 1 1 calc R . .
N40 N 0.46908(18) 0.45602(17) -0.02659(15) 0.0428(6) Uani 1 1 d . . .
C40 C 0.5420(2) 0.5016(2) -0.01360(19) 0.0419(7) Uani 1 1 d . . .
C41 C 0.6034(2) 0.4958(2) -0.0680(2) 0.0520(8) Uani 1 1 d . . .
H41 H 0.6557 0.5238 -0.0672 0.062 Uiso 1 1 calc R . .
S42 S 0.57181(7) 0.42985(7) -0.13887(5) 0.0620(3) Uani 1 1 d . . .
C43 C 0.4759(2) 0.4148(2) -0.09008(19) 0.0461(7) Uani 1 1 d . . .
C44 C 0.5508(2) 0.55555(19) 0.05450(19) 0.0430(7) Uani 1 1 d . . .
O44 O 0.61465(16) 0.59550(16) 0.06493(16) 0.0569(6) Uani 1 1 d . . .
N50 N 0.48160(16) 0.55915(16) 0.10210(16) 0.0410(6) Uani 1 1 d . . .
H50 H 0.4381 0.5275 0.0941 0.049 Uiso 1 1 calc R . .
C50 C 0.4806(2) 0.61614(19) 0.1665(2) 0.0426(7) Uani 1 1 d . . .
H50A H 0.5064 0.6673 0.1478 0.051 Uiso 1 1 calc R . .
C51 C 0.3891(2) 0.6355(2) 0.1922(2) 0.0478(8) Uani 1 1 d . . .
H51 H 0.3602 0.5836 0.2037 0.057 Uiso 1 1 calc R . .
C52 C 0.3402(3) 0.6768(2) 0.1269(3) 0.0623(10) Uani 1 1 d . . .
H52A H 0.3447 0.6431 0.0803 0.075 Uiso 1 1 calc R . .
H52B H 0.2798 0.6795 0.1412 0.075 Uiso 1 1 calc R . .
C53 C 0.3903(3) 0.6858(3) 0.2670(3) 0.0738(13) Uani 1 1 d . . .
H53A H 0.4226 0.6573 0.3064 0.111 Uiso 1 1 calc R . .
H53B H 0.3322 0.6941 0.2849 0.111 Uiso 1 1 calc R . .
H53C H 0.4168 0.7379 0.2569 0.111 Uiso 1 1 calc R . .
N60 N 0.60541(18) 0.61798(17) 0.25347(17) 0.0467(7) Uani 1 1 d . . .
C60 C 0.6428(2) 0.5617(2) 0.3097(2) 0.0518(8) Uani 1 1 d . . .
H60 H 0.6639 0.5922 0.3552 0.062 Uiso 1 1 calc R . .
C61 C 0.5664(2) 0.5068(3) 0.3342(2) 0.0561(9) Uani 1 1 d . . .
H61 H 0.5844 0.4498 0.3408 0.067 Uiso 1 1 calc R . .
C62 C 0.5204(3) 0.5377(4) 0.4050(3) 0.0804(14) Uani 1 1 d . . .
H62A H 0.4741 0.5011 0.4179 0.121 Uiso 1 1 calc R . .
H62B H 0.4975 0.5912 0.3945 0.121 Uiso 1 1 calc R . .
H62C H 0.5601 0.5407 0.4481 0.121 Uiso 1 1 calc R . .
O62 O 0.51035(15) 0.51641(14) 0.26621(14) 0.0484(5) Uani 1 1 d . . .
C63 C 0.5361(2) 0.58483(19) 0.23139(19) 0.0414(7) Uani 1 1 d . . .
C64 C 0.7150(2) 0.5108(2) 0.2758(2) 0.0513(8) Uani 1 1 d . . .
O64 O 0.7517(2) 0.4619(2) 0.31640(17) 0.0738(9) Uani 1 1 d . . .
N70 N 0.73310(19) 0.52283(19) 0.20103(17) 0.0506(7) Uani 1 1 d . . .
H70 H 0.7152 0.5669 0.1787 0.061 Uiso 1 1 calc R . .
C70 C 0.7821(2) 0.4642(2) 0.1557(2) 0.0487(8) Uani 1 1 d . . .
H70A H 0.8107 0.4285 0.1937 0.058 Uiso 1 1 calc R . .
C71 C 0.8535(2) 0.5019(2) 0.1064(2) 0.0541(9) Uani 1 1 d . . .
H71 H 0.8766 0.4584 0.0730 0.065 Uiso 1 1 calc R . .
C72 C 0.8215(3) 0.5682(3) 0.0533(2) 0.0627(10) Uani 1 1 d . . .
H72A H 0.7761 0.5472 0.0208 0.094 Uiso 1 1 calc R . .
H72B H 0.8681 0.5872 0.0209 0.094 Uiso 1 1 calc R . .
H72C H 0.7999 0.6129 0.0841 0.094 Uiso 1 1 calc R . .
C73 C 0.9257(3) 0.5311(3) 0.1571(3) 0.0699(11) Uani 1 1 d . . .
H73A H 0.9452 0.4870 0.1898 0.105 Uiso 1 1 calc R . .
H73B H 0.9060 0.5755 0.1892 0.105 Uiso 1 1 calc R . .
H73C H 0.9725 0.5495 0.1247 0.105 Uiso 1 1 calc R . .
N80 N 0.64228(17) 0.39650(17) 0.13379(16) 0.0437(6) Uani 1 1 d . . .
C80 C 0.6044(2) 0.34160(19) 0.08465(19) 0.0427(7) Uani 1 1 d . . .
C81 C 0.6533(2) 0.3133(2) 0.0260(2) 0.0494(8) Uani 1 1 d . . .
H81 H 0.6358 0.2749 -0.0110 0.059 Uiso 1 1 calc R . .
S82 S 0.75200(6) 0.35779(6) 0.02944(6) 0.0540(2) Uani 1 1 d . . .
C83 C 0.7202(2) 0.4113(2) 0.1120(2) 0.0458(7) Uani 1 1 d . . .
O84 O 0.48048(17) 0.26381(16) 0.05618(16) 0.0575(6) Uani 1 1 d . . .
C84 C 0.5140(2) 0.3144(2) 0.09769(19) 0.0443(7) Uani 1 1 d . . .
C54 C 0.3703(4) 0.7602(4) 0.1077(5) 0.119(3) Uani 1 1 d . . .
H54A H 0.3355 0.7824 0.0664 0.179 Uiso 1 1 calc R . .
H54B H 0.4295 0.7581 0.0911 0.179 Uiso 1 1 calc R . .
H54C H 0.3656 0.7944 0.1532 0.179 Uiso 1 1 calc R . .
N1A N 0.4450(7) 0.3629(6) 0.4856(8) 0.201(4) Uani 1 1 d U . .
C1A C 0.3904(6) 0.3210(5) 0.4869(5) 0.118(2) Uani 1 1 d . . .
C2A C 0.3236(4) 0.2681(4) 0.4834(4) 0.0999(18) Uani 1 1 d . . .
H2A1 H 0.3124 0.2467 0.5347 0.150 Uiso 1 1 calc R . .
H2A2 H 0.3377 0.2240 0.4486 0.150 Uiso 1 1 calc R . .
H2A3 H 0.2733 0.2961 0.4645 0.150 Uiso 1 1 calc R . .

loop_
_atom_site_aniso_label
_atom_site_aniso_U_11
_atom_site_aniso_U_22
_atom_site_aniso_U_33
_atom_site_aniso_U_23
_atom_site_aniso_U_13
_atom_site_aniso_U_12
N10 0.0439(14) 0.0405(13) 0.0457(14) -0.0006(12) -0.0019(12) -0.0053(12)
C10 0.0485(18) 0.0393(16) 0.0473(18) -0.0028(14) 0.0065(14) -0.0107(14)
C11 0.066(2) 0.062(2) 0.0449(18) -0.0039(17) 0.0065(17) -0.0155(19)
C12 0.061(2) 0.050(2) 0.0460(18) -0.0007(15) 0.0084(16) -0.0008(16)
C13 0.084(3) 0.048(2) 0.082(3) -0.011(2) 0.024(2) -0.008(2)
C14 0.089(3) 0.060(3) 0.089(3) -0.019(2) 0.029(3) 0.009(2)
C15 0.060(2) 0.077(3) 0.071(3) -0.002(2) 0.017(2) 0.004(2)
C16 0.060(2) 0.053(2) 0.075(3) -0.0060(19) 0.011(2) -0.0052(18)
C17 0.062(2) 0.0431(18) 0.073(2) -0.0083(17) 0.0181(19) 0.0013(17)
C18 0.065(3) 0.126(5) 0.116(5) -0.023(4) 0.031(3) 0.001(3)
N20 0.0423(14) 0.0425(14) 0.0501(15) -0.0033(12) 0.0055(12) -0.0026(12)
C20 0.0391(16) 0.0407(16) 0.067(2) -0.0004(15) -0.0012(16) -0.0061(13)
C21 0.0512(19) 0.0442(17) 0.075(2) -0.0084(17) -0.0009(18) 0.0087(16)
C22 0.063(3) 0.087(3) 0.118(4) -0.033(3) 0.002(3) 0.016(3)
O22 0.0523(13) 0.0388(12) 0.0611(15) -0.0106(11) 0.0011(11) 0.0010(10)
C23 0.0440(16) 0.0353(14) 0.0477(17) 0.0003(13) 0.0117(14) -0.0082(13)
C24 0.0501(19) 0.0420(17) 0.057(2) -0.0033(15) -0.0069(16) -0.0098(15)
O24 0.0640(17) 0.0760(19) 0.0692(17) 0.0203(15) -0.0065(14) 0.0118(15)
N30 0.0512(16) 0.0457(15) 0.0461(15) 0.0005(12) -0.0008(13) -0.0010(13)
C30 0.0535(19) 0.061(2) 0.0414(17) 0.0005(16) -0.0033(14) -0.0019(17)
C31 0.068(2) 0.082(3) 0.047(2) -0.016(2) 0.0058(19) -0.004(2)
C32 0.080(3) 0.112(4) 0.062(3) -0.024(3) -0.003(2) -0.018(3)
C33 0.078(3) 0.072(3) 0.077(3) -0.027(2) -0.002(2) 0.010(2)
N40 0.0454(14) 0.0466(14) 0.0365(13) 0.0072(11) 0.0007(11) 0.0027(12)
C40 0.0395(15) 0.0427(16) 0.0435(16) 0.0083(13) 0.0000(13) 0.0029(13)
C41 0.0473(18) 0.060(2) 0.0490(18) 0.0011(16) 0.0060(15) -0.0033(16)
S42 0.0560(5) 0.0855(7) 0.0443(5) -0.0121(5) 0.0135(4) -0.0046(5)
C43 0.0445(17) 0.0567(19) 0.0371(16) 0.0030(14) 0.0038(13) -0.0004(15)
C44 0.0419(16) 0.0383(16) 0.0487(17) 0.0053(14) 0.0014(13) 0.0018(13)
O44 0.0457(13) 0.0598(15) 0.0651(15) -0.0063(13) 0.0051(12) -0.0111(12)
N50 0.0375(13) 0.0394(13) 0.0460(14) -0.0037(11) -0.0010(11) -0.0058(11)
C50 0.0372(15) 0.0392(15) 0.0513(18) -0.0061(14) 0.0036(13) -0.0045(13)
C51 0.0429(17) 0.0448(18) 0.0558(19) -0.0088(15) -0.0027(15) -0.0044(14)
C52 0.047(2) 0.060(2) 0.080(3) -0.001(2) -0.0081(19) 0.0088(17)
C53 0.054(2) 0.090(3) 0.078(3) -0.033(3) 0.005(2) 0.012(2)
N60 0.0395(14) 0.0488(16) 0.0518(16) -0.0140(13) 0.0010(12) -0.0066(12)
C60 0.0455(17) 0.065(2) 0.0448(17) -0.0112(17) -0.0049(14) -0.0091(17)
C61 0.0506(19) 0.067(2) 0.0505(19) 0.0087(18) -0.0029(16) -0.0047(18)
C62 0.068(3) 0.121(4) 0.053(2) 0.010(3) 0.001(2) 0.000(3)
O62 0.0444(12) 0.0491(13) 0.0516(13) 0.0059(11) -0.0036(10) -0.0075(10)
C63 0.0413(16) 0.0404(16) 0.0423(16) -0.0085(13) 0.0034(13) 0.0001(13)
C64 0.0418(17) 0.065(2) 0.0475(18) -0.0126(17) -0.0139(14) -0.0080(16)
O64 0.0591(16) 0.105(2) 0.0573(15) -0.0014(15) -0.0182(14) 0.0254(17)
N70 0.0466(16) 0.0546(17) 0.0505(16) -0.0003(13) -0.0015(13) 0.0045(13)
C70 0.0430(17) 0.0497(18) 0.0534(19) -0.0009(15) -0.0037(15) 0.0095(14)
C71 0.0425(17) 0.058(2) 0.062(2) -0.0079(18) 0.0077(16) 0.0063(16)
C72 0.051(2) 0.072(2) 0.065(2) 0.005(2) 0.0068(17) -0.0077(19)
C73 0.047(2) 0.087(3) 0.076(3) -0.010(2) 0.001(2) 0.002(2)
N80 0.0417(14) 0.0439(14) 0.0454(14) 0.0035(12) 0.0026(12) 0.0074(11)
C80 0.0454(17) 0.0378(15) 0.0449(17) 0.0066(13) -0.0026(13) 0.0035(13)
C81 0.0475(18) 0.0446(17) 0.056(2) -0.0025(16) 0.0000(16) 0.0089(15)
S82 0.0437(4) 0.0594(5) 0.0589(5) -0.0104(4) 0.0077(4) 0.0090(4)
C83 0.0434(17) 0.0465(17) 0.0477(17) 0.0012(14) 0.0056(14) 0.0151(14)
O84 0.0585(15) 0.0507(13) 0.0633(15) -0.0073(12) 0.0026(12) -0.0052(12)
C84 0.0507(18) 0.0391(16) 0.0432(17) 0.0120(14) -0.0009(14) -0.0016(14)
C54 0.097(4) 0.088(4) 0.172(7) 0.055(5) -0.038(5) -0.010(3)
N1A 0.183(8) 0.160(7) 0.259(10) 0.020(7) -0.048(8) -0.020(6)
C1A 0.116(6) 0.089(4) 0.149(6) 0.001(4) -0.030(5) -0.008(4)
C2A 0.096(4) 0.095(4) 0.109(5) -0.011(3) 0.028(4) 0.018(3)

loop_
_atom_type_symbol
_atom_type_description
_atom_type_scat_dispersion_real
_atom_type_scat_dispersion_imag
_atom_type_scat_source
C C 0.0033 0.0016 'International Tables Vol C Tables 4.2.6.8 and 6.1.1.4'
H H 0.0000 0.0000 'International Tables Vol C Tables 4.2.6.8 and 6.1.1.4'
N N 0.0061 0.0033 'International Tables Vol C Tables 4.2.6.8 and 6.1.1.4'
O O 0.0106 0.0060 'International Tables Vol C Tables 4.2.6.8 and 6.1.1.4'
S S 0.1246 0.1234 'International Tables Vol C Tables 4.2.6.8 and 6.1.1.4'

loop_
_geom_angle_atom_site_label_1
_geom_angle_atom_site_label_2
_geom_angle_atom_site_label_3
_geom_angle
_geom_angle_site_symmetry_1
_geom_angle_site_symmetry_3
_geom_angle_publ_flag
C84 N10 C10 120.3(3) . . ?
C84 N10 H10 119.8 . . ?
C10 N10 H10 119.8 . . ?
N10 C10 C23 109.8(3) . . ?
N10 C10 C11 108.0(3) . . ?
C23 C10 C11 112.7(3) . . ?
N10 C10 H10A 108.7 . . ?
C23 C10 H10A 108.7 . . ?
C11 C10 H10A 108.7 . . ?
C12 C11 C10 113.5(3) . . ?
C12 C11 H11A 108.9 . . ?
C10 C11 H11A 108.9 . . ?
C12 C11 H11B 108.9 . . ?
C10 C11 H11B 108.9 . . ?
H11A C11 H11B 107.7 . . ?
C13 C12 C17 117.9(4) . . ?
C13 C12 C11 119.2(4) . . ?
C17 C12 C11 122.8(4) . . ?
C14 C13 C12 120.9(4) . . ?
C14 C13 H13 119.6 . . ?
C12 C13 H13 119.6 . . ?
C13 C14 C15 121.6(4) . . ?
C13 C14 H14 119.2 . . ?
C15 C14 H14 119.2 . . ?
C16 C15 C14 117.4(4) . . ?
C16 C15 C18 120.4(5) . . ?
C14 C15 C18 122.1(5) . . ?
C15 C16 C17 121.6(4) . . ?
C15 C16 H16 119.2 . . ?
C17 C16 H16 119.2 . . ?
C12 C17 C16 120.5(4) . . ?
C12 C17 H17 119.7 . . ?
C16 C17 H17 119.7 . . ?
C15 C18 H18A 109.5 . . ?
C15 C18 H18B 109.5 . . ?
H18A C18 H18B 109.5 . . ?
C15 C18 H18C 109.5 . . ?
H18A C18 H18C 109.5 . . ?
H18B C18 H18C 109.5 . . ?
C23 N20 C20 105.9(3) . . ?
N20 C20 C24 113.1(3) . . ?
N20 C20 C21 104.5(3) . . ?
C24 C20 C21 110.0(3) . . ?
N20 C20 H20 109.7 . . ?
C24 C20 H20 109.7 . . ?
C21 C20 H20 109.7 . . ?
O22 C21 C22 108.5(4) . . ?
O22 C21 C20 101.9(3) . . ?
C22 C21 C20 114.0(4) . . ?
O22 C21 H21 110.7 . . ?
C22 C21 H21 110.7 . . ?
C20 C21 H21 110.7 . . ?
C21 C22 H22A 109.5 . . ?
C21 C22 H22B 109.5 . . ?
H22A C22 H22B 109.5 . . ?
C21 C22 H22C 109.5 . . ?
H22A C22 H22C 109.5 . . ?
H22B C22 H22C 109.5 . . ?
C23 O22 C21 105.0(3) . . ?
N20 C23 O22 118.8(3) . . ?
N20 C23 C10 125.2(3) . . ?
O22 C23 C10 116.1(3) . . ?
O24 C24 N30 124.8(4) . . ?
O24 C24 C20 119.9(3) . . ?
N30 C24 C20 115.0(3) . . ?
C24 N30 C30 120.0(3) . . ?
C24 N30 H30 120.0 . . ?
C30 N30 H30 120.0 . . ?
N30 C30 C43 108.5(3) . . ?
N30 C30 C31 113.8(3) . . ?
C43 C30 C31 115.4(3) . . ?
N30 C30 H30A 106.1 . . ?
C43 C30 H30A 106.1 . . ?
C31 C30 H30A 106.1 . . ?
C32 C31 C30 109.8(4) . . ?
C32 C31 C33 111.6(4) . . ?
C30 C31 C33 113.0(3) . . ?
C32 C31 H31 107.4 . . ?
C30 C31 H31 107.4 . . ?
C33 C31 H31 107.4 . . ?
C31 C32 H32A 109.5 . . ?
C31 C32 H32B 109.5 . . ?
H32A C32 H32B 109.5 . . ?
C31 C32 H32C 109.5 . . ?
H32A C32 H32C 109.5 . . ?
H32B C32 H32C 109.5 . . ?
C31 C33 H33A 109.5 . . ?
C31 C33 H33B 109.5 . . ?
H33A C33 H33B 109.5 . . ?
C31 C33 H33C 109.5 . . ?
H33A C33 H33C 109.5 . . ?
H33B C33 H33C 109.5 . . ?
C43 N40 C40 110.8(3) . . ?
C41 C40 N40 115.9(3) . . ?
C41 C40 C44 121.9(3) . . ?
N40 C40 C44 122.1(3) . . ?
C40 C41 S42 109.6(3) . . ?
C40 C41 H41 125.2 . . ?
S42 C41 H41 125.2 . . ?
C41 S42 C43 89.71(17) . . ?
N40 C43 C30 123.7(3) . . ?
N40 C43 S42 113.9(3) . . ?
C30 C43 S42 122.1(2) . . ?
O44 C44 N50 122.9(3) . . ?
O44 C44 C40 121.5(3) . . ?
N50 C44 C40 115.5(3) . . ?
C44 N50 C50 119.8(3) . . ?
C44 N50 H50 120.1 . . ?
C50 N50 H50 120.1 . . ?
N50 C50 C63 109.8(3) . . ?
N50 C50 C51 111.4(3) . . ?
C63 C50 C51 113.2(3) . . ?
N50 C50 H50A 107.3 . . ?
C63 C50 H50A 107.3 . . ?
C51 C50 H50A 107.3 . . ?
C52 C51 C50 110.4(3) . . ?
C52 C51 C53 112.7(3) . . ?
C50 C51 C53 110.2(3) . . ?
C52 C51 H51 107.8 . . ?
C50 C51 H51 107.8 . . ?
C53 C51 H51 107.8 . . ?
C54 C52 C51 114.7(4) . . ?
C54 C52 H52A 108.6 . . ?
C51 C52 H52A 108.6 . . ?
C54 C52 H52B 108.6 . . ?
C51 C52 H52B 108.6 . . ?
H52A C52 H52B 107.6 . . ?
C51 C53 H53A 109.5 . . ?
C51 C53 H53B 109.5 . . ?
H53A C53 H53B 109.5 . . ?
C51 C53 H53C 109.5 . . ?
H53A C53 H53C 109.5 . . ?
H53B C53 H53C 109.5 . . ?
C63 N60 C60 105.4(3) . . ?
N60 C60 C64 113.0(3) . . ?
N60 C60 C61 104.0(3) . . ?
C64 C60 C61 110.7(3) . . ?
N60 C60 H60 109.7 . . ?
C64 C60 H60 109.7 . . ?
C61 C60 H60 109.7 . . ?
O62 C61 C62 109.0(3) . . ?
O62 C61 C60 100.3(3) . . ?
C62 C61 C60 113.0(4) . . ?
O62 C61 H61 111.4 . . ?
C62 C61 H61 111.4 . . ?
C60 C61 H61 111.4 . . ?
C61 C62 H62A 109.5 . . ?
C61 C62 H62B 109.5 . . ?
H62A C62 H62B 109.5 . . ?
C61 C62 H62C 109.5 . . ?
H62A C62 H62C 109.5 . . ?
H62B C62 H62C 109.5 . . ?
C63 O62 C61 105.6(3) . . ?
N60 C63 O62 118.9(3) . . ?
N60 C63 C50 124.5(3) . . ?
O62 C63 C50 116.6(3) . . ?
O64 C64 N70 123.8(4) . . ?
O64 C64 C60 119.7(3) . . ?
N70 C64 C60 116.5(3) . . ?
C64 N70 C70 122.0(3) . . ?
C64 N70 H70 119.0 . . ?
C70 N70 H70 119.0 . . ?
N70 C70 C83 108.3(3) . . ?
N70 C70 C71 114.2(3) . . ?
C83 C70 C71 115.2(3) . . ?
N70 C70 H70A 106.1 . . ?
C83 C70 H70A 106.1 . . ?
C71 C70 H70A 106.1 . . ?
C73 C71 C72 111.6(4) . . ?
C73 C71 C70 110.7(3) . . ?
C72 C71 C70 112.8(3) . . ?
C73 C71 H71 107.1 . . ?
C72 C71 H71 107.1 . . ?
C70 C71 H71 107.1 . . ?
C71 C72 H72A 109.5 . . ?
C71 C72 H72B 109.5 . . ?
H72A C72 H72B 109.5 . . ?
C71 C72 H72C 109.5 . . ?
H72A C72 H72C 109.5 . . ?
H72B C72 H72C 109.5 . . ?
C71 C73 H73A 109.5 . . ?
C71 C73 H73B 109.5 . . ?
H73A C73 H73B 109.5 . . ?
C71 C73 H73C 109.5 . . ?
H73A C73 H73C 109.5 . . ?
H73B C73 H73C 109.5 . . ?
C83 N80 C80 110.5(3) . . ?
C81 C80 N80 116.4(3) . . ?
C81 C80 C84 122.9(3) . . ?
N80 C80 C84 120.8(3) . . ?
C80 C81 S82 109.7(3) . . ?
C80 C81 H81 125.1 . . ?
S82 C81 H81 125.1 . . ?
C81 S82 C83 89.33(17) . . ?
N80 C83 C70 124.6(3) . . ?
N80 C83 S82 114.1(3) . . ?
C70 C83 S82 121.2(2) . . ?
O84 C84 N10 123.8(3) . . ?
O84 C84 C80 121.5(3) . . ?
N10 C84 C80 114.7(3) . . ?
C52 C54 H54A 109.5 . . ?
C52 C54 H54B 109.5 . . ?
H54A C54 H54B 109.5 . . ?
C52 C54 H54C 109.5 . . ?
H54A C54 H54C 109.5 . . ?
H54B C54 H54C 109.5 . . ?
N1A C1A C2A 176.2(13) . . ?
C1A C2A H2A1 109.5 . . ?
C1A C2A H2A2 109.5 . . ?
H2A1 C2A H2A2 109.5 . . ?
C1A C2A H2A3 109.5 . . ?
H2A1 C2A H2A3 109.5 . . ?
H2A2 C2A H2A3 109.5 . . ?

loop_
_geom_bond_atom_site_label_1
_geom_bond_atom_site_label_2
_geom_bond_distance
_geom_bond_site_symmetry_2
_geom_bond_publ_flag
N10 C84 1.345(4) . ?
N10 C10 1.463(4) . ?
N10 H10 0.8700 . ?
C10 C23 1.499(5) . ?
C10 C11 1.540(5) . ?
C10 H10A 0.9900 . ?
C11 C12 1.505(5) . ?
C11 H11A 0.9800 . ?
C11 H11B 0.9800 . ?
C12 C13 1.380(6) . ?
C12 C17 1.385(5) . ?
C13 C14 1.378(7) . ?
C13 H13 0.9400 . ?
C14 C15 1.379(7) . ?
C14 H14 0.9400 . ?
C15 C16 1.375(6) . ?
C15 C18 1.539(6) . ?
C16 C17 1.385(6) . ?
C16 H16 0.9400 . ?
C17 H17 0.9400 . ?
C18 H18A 0.9700 . ?
C18 H18B 0.9700 . ?
C18 H18C 0.9700 . ?
N20 C23 1.274(4) . ?
N20 C20 1.453(5) . ?
C20 C24 1.539(5) . ?
C20 C21 1.552(5) . ?
C20 H20 0.9900 . ?
C21 O22 1.461(5) . ?
C21 C22 1.520(6) . ?
C21 H21 0.9900 . ?
C22 H22A 0.9700 . ?
C22 H22B 0.9700 . ?
C22 H22C 0.9700 . ?
O22 C23 1.360(4) . ?
C24 O24 1.195(4) . ?
C24 N30 1.351(5) . ?
N30 C30 1.446(5) . ?
N30 H30 0.8700 . ?
C30 C43 1.510(5) . ?
C30 C31 1.540(6) . ?
C30 H30A 0.9900 . ?
C31 C32 1.511(6) . ?
C31 C33 1.543(7) . ?
C31 H31 0.9900 . ?
C32 H32A 0.9700 . ?
C32 H32B 0.9700 . ?
C32 H32C 0.9700 . ?
C33 H33A 0.9700 . ?
C33 H33B 0.9700 . ?
C33 H33C 0.9700 . ?
N40 C43 1.294(4) . ?
N40 C40 1.385(4) . ?
C40 C41 1.349(5) . ?
C40 C44 1.482(5) . ?
C41 S42 1.710(4) . ?
C41 H41 0.9400 . ?
S42 C43 1.740(3) . ?
C44 O44 1.211(4) . ?
C44 N50 1.361(4) . ?
N50 C50 1.456(4) . ?
N50 H50 0.8700 . ?
C50 C63 1.509(5) . ?
C50 C51 1.533(5) . ?
C50 H50A 0.9900 . ?
C51 C52 1.523(6) . ?
C51 C53 1.535(5) . ?
C51 H51 0.9900 . ?
C52 C54 1.493(7) . ?
C52 H52A 0.9800 . ?
C52 H52B 0.9800 . ?
C53 H53A 0.9700 . ?
C53 H53B 0.9700 . ?
C53 H53C 0.9700 . ?
N60 C63 1.274(4) . ?
N60 C60 1.465(5) . ?
C60 C64 1.526(5) . ?
C60 C61 1.559(5) . ?
C60 H60 0.9900 . ?
C61 O62 1.474(4) . ?
C61 C62 1.507(6) . ?
C61 H61 0.9900 . ?
C62 H62A 0.9700 . ?
C62 H62B 0.9700 . ?
C62 H62C 0.9700 . ?
O62 C63 1.341(4) . ?
C64 O64 1.213(5) . ?
C64 N70 1.336(5) . ?
N70 C70 1.461(4) . ?
N70 H70 0.8700 . ?
C70 C83 1.506(5) . ?
C70 C71 1.537(5) . ?
C70 H70A 0.9900 . ?
C71 C73 1.509(6) . ?
C71 C72 1.513(6) . ?
C71 H71 0.9900 . ?
C72 H72A 0.9700 . ?
C72 H72B 0.9700 . ?
C72 H72C 0.9700 . ?
C73 H73A 0.9700 . ?
C73 H73B 0.9700 . ?
C73 H73C 0.9700 . ?
N80 C83 1.301(4) . ?
N80 C80 1.376(4) . ?
C80 C81 1.353(5) . ?
C80 C84 1.502(5) . ?
C81 S82 1.712(4) . ?
C81 H81 0.9400 . ?
S82 C83 1.749(3) . ?
O84 C84 1.218(4) . ?
C54 H54A 0.9700 . ?
C54 H54B 0.9700 . ?
C54 H54C 0.9700 . ?
N1A C1A 1.101(11) . ?
C1A C2A 1.363(10) . ?
C2A H2A1 0.9700 . ?
C2A H2A2 0.9700 . ?
C2A H2A3 0.9700 . ?

loop_
_geom_torsion_atom_site_label_1
_geom_torsion_atom_site_label_2
_geom_torsion_atom_site_label_3
_geom_torsion_atom_site_label_4
_geom_torsion
_geom_torsion_site_symmetry_1
_geom_torsion_site_symmetry_2
_geom_torsion_site_symmetry_3
_geom_torsion_site_symmetry_4
_geom_torsion_publ_flag
C84 N10 C10 C23 -75.2(4) . . . . ?
C84 N10 C10 C11 161.4(3) . . . . ?
N10 C10 C11 C12 172.3(3) . . . . ?
C23 C10 C11 C12 50.8(4) . . . . ?
C10 C11 C12 C13 -135.9(4) . . . . ?
C10 C11 C12 C17 46.0(5) . . . . ?
C17 C12 C13 C14 1.9(7) . . . . ?
C11 C12 C13 C14 -176.3(5) . . . . ?
C12 C13 C14 C15 -2.6(8) . . . . ?
C13 C14 C15 C16 1.6(8) . . . . ?
C13 C14 C15 C18 179.3(6) . . . . ?
C14 C15 C16 C17 0.0(7) . . . . ?
C18 C15 C16 C17 -177.7(5) . . . . ?
C13 C12 C17 C16 -0.3(6) . . . . ?
C11 C12 C17 C16 177.8(4) . . . . ?
C15 C16 C17 C12 -0.6(7) . . . . ?
C23 N20 C20 C24 103.8(3) . . . . ?
C23 N20 C20 C21 -15.8(3) . . . . ?
N20 C20 C21 O22 19.7(3) . . . . ?
C24 C20 C21 O22 -102.0(3) . . . . ?
N20 C20 C21 C22 -97.0(4) . . . . ?
C24 C20 C21 C22 141.4(4) . . . . ?
C22 C21 O22 C23 104.1(4) . . . . ?
C20 C21 O22 C23 -16.4(3) . . . . ?
C20 N20 C23 O22 5.7(4) . . . . ?
C20 N20 C23 C10 -173.6(3) . . . . ?
C21 O22 C23 N20 7.9(4) . . . . ?
C21 O22 C23 C10 -172.8(3) . . . . ?
N10 C10 C23 N20 115.3(3) . . . . ?
C11 C10 C23 N20 -124.1(3) . . . . ?
N10 C10 C23 O22 -63.9(4) . . . . ?
C11 C10 C23 O22 56.6(4) . . . . ?
N20 C20 C24 O24 173.4(3) . . . . ?
C21 C20 C24 O24 -70.2(4) . . . . ?
N20 C20 C24 N30 -11.6(4) . . . . ?
C21 C20 C24 N30 104.8(3) . . . . ?
O24 C24 N30 C30 18.1(5) . . . . ?
C20 C24 N30 C30 -156.6(3) . . . . ?
C24 N30 C30 C43 103.4(4) . . . . ?
C24 N30 C30 C31 -126.7(4) . . . . ?
N30 C30 C31 C32 67.1(5) . . . . ?
C43 C30 C31 C32 -166.5(4) . . . . ?
N30 C30 C31 C33 -58.2(5) . . . . ?
C43 C30 C31 C33 68.2(5) . . . . ?
C43 N40 C40 C41 1.1(4) . . . . ?
C43 N40 C40 C44 179.0(3) . . . . ?
N40 C40 C41 S42 -1.0(4) . . . . ?
C44 C40 C41 S42 -178.9(2) . . . . ?
C40 C41 S42 C43 0.5(3) . . . . ?
C40 N40 C43 C30 -174.6(3) . . . . ?
C40 N40 C43 S42 -0.6(4) . . . . ?
N30 C30 C43 N40 -25.6(5) . . . . ?
C31 C30 C43 N40 -154.6(3) . . . . ?
N30 C30 C43 S42 161.0(3) . . . . ?
C31 C30 C43 S42 32.0(5) . . . . ?
C41 S42 C43 N40 0.1(3) . . . . ?
C41 S42 C43 C30 174.2(3) . . . . ?
C41 C40 C44 O44 -1.6(5) . . . . ?
N40 C40 C44 O44 -179.5(3) . . . . ?
C41 C40 C44 N50 176.0(3) . . . . ?
N40 C40 C44 N50 -1.8(4) . . . . ?
O44 C44 N50 C50 3.4(5) . . . . ?
C40 C44 N50 C50 -174.2(3) . . . . ?
C44 N50 C50 C63 -76.2(4) . . . . ?
C44 N50 C50 C51 157.4(3) . . . . ?
N50 C50 C51 C52 -62.8(4) . . . . ?
C63 C50 C51 C52 172.7(3) . . . . ?
N50 C50 C51 C53 172.0(3) . . . . ?
C63 C50 C51 C53 47.6(4) . . . . ?
C50 C51 C52 C54 -68.5(5) . . . . ?
C53 C51 C52 C54 55.2(6) . . . . ?
C63 N60 C60 C64 101.5(3) . . . . ?
C63 N60 C60 C61 -18.6(3) . . . . ?
N60 C60 C61 O62 23.4(4) . . . . ?
C64 C60 C61 O62 -98.2(3) . . . . ?
N60 C60 C61 C62 -92.4(4) . . . . ?
C64 C60 C61 C62 145.9(3) . . . . ?
C62 C61 O62 C63 98.5(4) . . . . ?
C60 C61 O62 C63 -20.3(4) . . . . ?
C60 N60 C63 O62 5.9(4) . . . . ?
C60 N60 C63 C50 -172.5(3) . . . . ?
C61 O62 C63 N60 10.5(4) . . . . ?
C61 O62 C63 C50 -170.9(3) . . . . ?
N50 C50 C63 N60 113.1(3) . . . . ?
C51 C50 C63 N60 -121.6(3) . . . . ?
N50 C50 C63 O62 -65.4(3) . . . . ?
C51 C50 C63 O62 59.9(4) . . . . ?
N60 C60 C64 O64 179.7(3) . . . . ?
C61 C60 C64 O64 -64.2(4) . . . . ?
N60 C60 C64 N70 -1.2(4) . . . . ?
C61 C60 C64 N70 115.0(4) . . . . ?
O64 C64 N70 C70 16.9(5) . . . . ?
C60 C64 N70 C70 -162.2(3) . . . . ?
C64 N70 C70 C83 96.7(4) . . . . ?
C64 N70 C70 C71 -133.4(3) . . . . ?
N70 C70 C71 C73 71.3(4) . . . . ?
C83 C70 C71 C73 -162.3(3) . . . . ?
N70 C70 C71 C72 -54.6(4) . . . . ?
C83 C70 C71 C72 71.7(4) . . . . ?
C83 N80 C80 C81 1.0(4) . . . . ?
C83 N80 C80 C84 179.8(3) . . . . ?
N80 C80 C81 S82 -1.2(4) . . . . ?
C84 C80 C81 S82 180.0(2) . . . . ?
C80 C81 S82 C83 0.8(3) . . . . ?
C80 N80 C83 C70 -175.7(3) . . . . ?
C80 N80 C83 S82 -0.3(3) . . . . ?
N70 C70 C83 N80 -26.2(5) . . . . ?
C71 C70 C83 N80 -155.5(3) . . . . ?
N70 C70 C83 S82 158.8(2) . . . . ?
C71 C70 C83 S82 29.5(4) . . . . ?
C81 S82 C83 N80 -0.3(3) . . . . ?
C81 S82 C83 C70 175.2(3) . . . . ?
C10 N10 C84 O84 3.5(5) . . . . ?
C10 N10 C84 C80 -176.1(3) . . . . ?
C81 C80 C84 O84 1.1(5) . . . . ?
N80 C80 C84 O84 -177.6(3) . . . . ?
C81 C80 C84 N10 -179.3(3) . . . . ?
N80 C80 C84 N10 2.0(4) . . . . ?
